data_4073791
loop_
_publ_author_name
'Bai, Tao'
'Zhu, Jun'
'Xue, Peng'
'Sung, Herman Ho-Yung'
'Williams, Ian Duncan'
'Ma, Shengming'
'Lin, Zhenyang'
'Jia, Guochen'

_publ_section_title
;
 Ligand Effect on the Insertion Reactions of Allenes with
 MHCl(CO)(PPh3)3and MHCl(PPh3)3(M = Ru, Os)
;
_journal_issue 23
_journal_name_full Organometallics
_journal_page_first 5581
_journal_paper_doi 10.1021/om700629x
_journal_volume 26
_journal_year 2007
_chemical_formula_sum 'C46 H39 Cl O Os P2'
_chemical_formula_weight 895.36
_chemical_name_systematic
; 
 ? 
;
_space_group_IT_number 14
_symmetry_cell_setting monoclinic
_symmetry_space_group_name_Hall '-P 2yn'
_symmetry_space_group_name_H-M 'P 1 21/n 1'
_atom_sites_solution_hydrogens geom
_atom_sites_solution_primary direct
_atom_sites_solution_secondary difmap
_audit_creation_method SHELXL-97
_cell_angle_alpha 90.00
_cell_angle_beta 106.2710(10)
_cell_angle_gamma 90.00
_cell_formula_units_Z 4
_cell_length_a 15.3034(9)
_cell_length_b 10.0384(6)
_cell_length_c 24.8593(14)
_cell_measurement_reflns_used 5852
_cell_measurement_temperature 100(2)
_cell_measurement_theta_max 28.28
_cell_measurement_theta_min 2.47
_cell_volume 3666.0(4)
_computing_structure_refinement 'SHELXL-97 (Sheldrick, 1997)'
_computing_structure_solution 'SHELXS-97 (Sheldrick, 1990)'
_diffrn_ambient_temperature 100(2)
_diffrn_measured_fraction_theta_full 0.964
_diffrn_measured_fraction_theta_max 0.964
_diffrn_radiation_monochromator graphite
_diffrn_radiation_source 'fine-focus sealed tube'
_diffrn_radiation_type MoK\a
_diffrn_radiation_wavelength 0.71073
_diffrn_reflns_av_R_equivalents 0.0310
_diffrn_reflns_av_sigmaI/netI 0.0290
_diffrn_reflns_limit_h_max 18
_diffrn_reflns_limit_h_min -18
_diffrn_reflns_limit_k_max 11
_diffrn_reflns_limit_k_min -11
_diffrn_reflns_limit_l_max 28
_diffrn_reflns_limit_l_min -29
_diffrn_reflns_number 24570
_diffrn_reflns_theta_full 24.99
_diffrn_reflns_theta_max 24.99
_diffrn_reflns_theta_min 1.41
_exptl_absorpt_coefficient_mu 3.675
_exptl_absorpt_correction_T_max 1.00
_exptl_absorpt_correction_T_min 0.80
_exptl_absorpt_correction_type multi-scan
_exptl_absorpt_process_details SADABS
_exptl_crystal_colour colorless
_exptl_crystal_density_diffrn 1.622
_exptl_crystal_density_method 'not measured'
_exptl_crystal_description block
_exptl_crystal_F_000 1784
_exptl_crystal_size_max 0.20
_exptl_crystal_size_mid 0.15
_exptl_crystal_size_min 0.10
_refine_diff_density_max 0.889
_refine_diff_density_min -0.398
_refine_diff_density_rms 0.074
_refine_ls_extinction_method none
_refine_ls_goodness_of_fit_ref 0.987
_refine_ls_hydrogen_treatment constr
_refine_ls_matrix_type full
_refine_ls_number_parameters 460
_refine_ls_number_reflns 6214
_refine_ls_number_restraints 0
_refine_ls_restrained_S_all 0.987
_refine_ls_R_factor_all 0.0261
_refine_ls_R_factor_gt 0.0194
_refine_ls_shift/su_max 0.007
_refine_ls_shift/su_mean 0.000
_refine_ls_structure_factor_coef Fsqd
_refine_ls_weighting_details 'calc w=1/[\s^2^(Fo^2^)+(0.0230P)^2^+0.0000P] where P=(Fo^2^+2Fc^2^)/3'
_refine_ls_weighting_scheme calc
_refine_ls_wR_factor_gt 0.0409
_refine_ls_wR_factor_ref 0.0423
_reflns_number_gt 5431
_reflns_number_total 6214
_reflns_threshold_expression >2sigma(I)
_cod_data_source_file om700629x-file003.cif
_cod_data_source_block peng55
_cod_depositor_comments
;
The following automatic conversions were performed:

'_symmetry_cell_setting' value 'Monoclinic' changed to 'monoclinic'
according to /home/saulius/struct/CIF-dictionaries/cif_core.dic
dictionary named 'cif_core.dic' version 2.4.1 from 2010-06-29.

Automatic conversion script
Id: cif_fix_values 1715 2011-07-08 13:25:40Z adriana 
;
_cod_original_sg_symbol_H-M P2(1)/n
_cod_database_code 4073791

loop_
_symmetry_equiv_pos_as_xyz
'x, y, z'
'-x+1/2, y+1/2, -z+1/2'
'-x, -y, -z'
'x-1/2, -y-1/2, z-1/2'

loop_
_atom_site_label
_atom_site_type_symbol
_atom_site_fract_x
_atom_site_fract_y
_atom_site_fract_z
_atom_site_U_iso_or_equiv
_atom_site_adp_type
_atom_site_occupancy
_atom_site_symmetry_multiplicity
_atom_site_calc_flag
_atom_site_refinement_flags
Os1 Os 0.376714(6) 0.773232(9) 0.580938(4) 0.01337(4) Uani 1 1 d .
Cl1 Cl 0.34737(4) 0.96493(6) 0.63542(3) 0.02037(14) Uani 1 1 d .
P1 P 0.22531(4) 0.68891(6) 0.56026(3) 0.01444(14) Uani 1 1 d .
P2 P 0.44840(4) 0.68306(6) 0.67114(3) 0.01392(14) Uani 1 1 d .
O1 O 0.41034(12) 0.54591(18) 0.51172(8) 0.0228(4) Uani 1 1 d .
C1 C 0.34306(18) 0.9233(3) 0.51119(12) 0.0233(6) Uani 1 1 d .
H1A H 0.3010 0.8937 0.4752 0.028 Uiso 1 1 calc R
H1B H 0.3319 1.0157 0.5215 0.028 Uiso 1 1 calc R
C2 C 0.43478(18) 0.8844(3) 0.52176(12) 0.0215(6) Uani 1 1 d .
H2A H 0.4524 0.8324 0.4921 0.026 Uiso 1 1 calc R
C3 C 0.50003(17) 0.8975(2) 0.57461(12) 0.0200(6) Uani 1 1 d .
H3A H 0.4990 0.9889 0.5905 0.024 Uiso 1 1 calc R
C4 C 0.59443(18) 0.8480(3) 0.58426(12) 0.0205(6) Uani 1 1 d .
C5 C 0.61687(19) 0.7424(3) 0.55484(13) 0.0232(6) Uani 1 1 d .
H5A H 0.5701 0.6983 0.5273 0.028 Uiso 1 1 calc R
C6 C 0.70610(19) 0.6996(3) 0.56464(13) 0.0282(7) Uani 1 1 d .
H6A H 0.7197 0.6266 0.5440 0.034 Uiso 1 1 calc R
C7 C 0.7756(2) 0.7631(3) 0.60449(14) 0.0318(7) Uani 1 1 d .
H7A H 0.8368 0.7339 0.6114 0.038 Uiso 1 1 calc R
C8 C 0.75442(19) 0.8694(3) 0.63389(12) 0.0289(7) Uani 1 1 d .
H8A H 0.8014 0.9137 0.6612 0.035 Uiso 1 1 calc R
C9 C 0.66545(18) 0.9115(3) 0.62381(12) 0.0245(6) Uani 1 1 d .
H9A H 0.6522 0.9851 0.6442 0.029 Uiso 1 1 calc R
C10 C 0.39869(16) 0.6299(3) 0.53930(11) 0.0164(6) Uani 1 1 d .
C11 C 0.15918(17) 0.7584(2) 0.49283(11) 0.0171(6) Uani 1 1 d .
C12 C 0.10437(17) 0.8694(3) 0.48903(12) 0.0215(6) Uani 1 1 d .
H12A H 0.0937 0.9054 0.5220 0.026 Uiso 1 1 calc R
C13 C 0.06474(19) 0.9287(3) 0.43763(12) 0.0273(7) Uani 1 1 d .
H13A H 0.0287 1.0065 0.4358 0.033 Uiso 1 1 calc R
C14 C 0.07711(19) 0.8759(3) 0.38922(12) 0.0270(7) Uani 1 1 d .
H14A H 0.0487 0.9158 0.3540 0.032 Uiso 1 1 calc R
C15 C 0.1310(2) 0.7646(3) 0.39220(13) 0.0291(7) Uani 1 1 d .
H15A H 0.1394 0.7277 0.3588 0.035 Uiso 1 1 calc R
C16 C 0.1729(2) 0.7060(3) 0.44337(12) 0.0261(7) Uani 1 1 d .
H16A H 0.2109 0.6304 0.4450 0.031 Uiso 1 1 calc R
C21 C 0.14818(17) 0.7156(2) 0.60471(11) 0.0159(5) Uani 1 1 d .
C22 C 0.09042(17) 0.6143(3) 0.61338(11) 0.0203(6) Uani 1 1 d .
H22A H 0.0919 0.5291 0.5970 0.024 Uiso 1 1 calc R
C23 C 0.03113(17) 0.6374(3) 0.64570(12) 0.0233(6) Uani 1 1 d .
H23A H -0.0076 0.5681 0.6514 0.028 Uiso 1 1 calc R
C24 C 0.02846(18) 0.7615(3) 0.66958(12) 0.0241(6) Uani 1 1 d .
H24A H -0.0134 0.7784 0.6907 0.029 Uiso 1 1 calc R
C25 C 0.08687(17) 0.8602(3) 0.66256(11) 0.0216(6) Uani 1 1 d .
H25A H 0.0868 0.9442 0.6802 0.026 Uiso 1 1 calc R
C26 C 0.14582(17) 0.8380(3) 0.62994(11) 0.0203(6) Uani 1 1 d .
H26A H 0.1849 0.9075 0.6249 0.024 Uiso 1 1 calc R
C31 C 0.21043(17) 0.5091(2) 0.54637(11) 0.0178(6) Uani 1 1 d .
C32 C 0.12964(17) 0.4577(3) 0.51075(11) 0.0189(6) Uani 1 1 d .
H32A H 0.0842 0.5169 0.4899 0.023 Uiso 1 1 calc R
C33 C 0.11537(19) 0.3210(3) 0.50563(12) 0.0245(6) Uani 1 1 d .
H33A H 0.0603 0.2871 0.4815 0.029 Uiso 1 1 calc R
C34 C 0.18182(19) 0.2337(3) 0.53594(13) 0.0231(6) Uani 1 1 d .
H34A H 0.1717 0.1402 0.5332 0.028 Uiso 1 1 calc R
C35 C 0.26289(18) 0.2841(2) 0.57019(12) 0.0209(6) Uani 1 1 d .
H35A H 0.3091 0.2249 0.5901 0.025 Uiso 1 1 calc R
C36 C 0.27646(17) 0.4196(2) 0.57532(11) 0.0175(6) Uani 1 1 d .
H36A H 0.3321 0.4528 0.5991 0.021 Uiso 1 1 calc R
C41 C 0.48787(16) 0.5114(2) 0.66832(11) 0.0179(6) Uani 1 1 d .
C42 C 0.46375(18) 0.4053(2) 0.69717(11) 0.0199(6) Uani 1 1 d .
H42A H 0.4304 0.4214 0.7235 0.024 Uiso 1 1 calc R
C43 C 0.4879(2) 0.2768(3) 0.68788(13) 0.0277(7) Uani 1 1 d .
H43A H 0.4691 0.2047 0.7068 0.033 Uiso 1 1 calc R
C44 C 0.5393(2) 0.2523(3) 0.65129(14) 0.0284(7) Uani 1 1 d .
H44A H 0.5556 0.1636 0.6450 0.034 Uiso 1 1 calc R
C45 C 0.56684(18) 0.3568(3) 0.62381(12) 0.0254(6) Uani 1 1 d .
H45A H 0.6034 0.3401 0.5993 0.030 Uiso 1 1 calc R
C46 C 0.54116(17) 0.4865(3) 0.63198(11) 0.0200(6) Uani 1 1 d .
H46A H 0.5599 0.5583 0.6129 0.024 Uiso 1 1 calc R
C51 C 0.38150(17) 0.6786(2) 0.72218(11) 0.0155(5) Uani 1 1 d .
C52 C 0.30280(17) 0.6014(2) 0.71059(11) 0.0189(6) Uani 1 1 d .
H52A H 0.2853 0.5512 0.6769 0.023 Uiso 1 1 calc R
C53 C 0.24937(17) 0.5966(3) 0.74750(12) 0.0205(6) Uani 1 1 d .
H53A H 0.1970 0.5413 0.7396 0.025 Uiso 1 1 calc R
C54 C 0.27271(19) 0.6725(3) 0.79565(12) 0.0220(6) Uani 1 1 d .
H54A H 0.2352 0.6719 0.8203 0.026 Uiso 1 1 calc R
C55 C 0.3508(2) 0.7496(3) 0.80809(13) 0.0265(7) Uani 1 1 d .
H55A H 0.3674 0.8009 0.8415 0.032 Uiso 1 1 calc R
C56 C 0.40532(19) 0.7520(2) 0.77140(12) 0.0207(6) Uani 1 1 d .
H56A H 0.4592 0.8044 0.7803 0.025 Uiso 1 1 calc R
C61 C 0.55375(17) 0.7667(2) 0.71192(12) 0.0176(6) Uani 1 1 d .
C62 C 0.55331(18) 0.9039(2) 0.72305(12) 0.0209(6) Uani 1 1 d .
H62A H 0.4997 0.9544 0.7075 0.025 Uiso 1 1 calc R
C63 C 0.63026(19) 0.9663(3) 0.75645(12) 0.0256(7) Uani 1 1 d .
H63A H 0.6283 1.0584 0.7647 0.031 Uiso 1 1 calc R
C64 C 0.71020(19) 0.8951(3) 0.77797(12) 0.0268(7) Uani 1 1 d .
H64A H 0.7633 0.9385 0.8001 0.032 Uiso 1 1 calc R
C65 C 0.71158(19) 0.7603(3) 0.76690(13) 0.0275(7) Uani 1 1 d .
H65A H 0.7661 0.7110 0.7814 0.033 Uiso 1 1 calc R
C66 C 0.63373(18) 0.6961(3) 0.73466(12) 0.0229(6) Uani 1 1 d .
H66A H 0.6353 0.6030 0.7282 0.027 Uiso 1 1 calc R

loop_
_atom_site_aniso_label
_atom_site_aniso_U_11
_atom_site_aniso_U_22
_atom_site_aniso_U_33
_atom_site_aniso_U_23
_atom_site_aniso_U_13
_atom_site_aniso_U_12
Os1 0.01154(6) 0.01375(6) 0.01482(6) 0.00170(4) 0.00369(4) 0.00089(4)
Cl1 0.0170(3) 0.0157(3) 0.0289(4) -0.0022(3) 0.0073(3) 0.0017(2)
P1 0.0131(3) 0.0144(3) 0.0156(4) 0.0006(3) 0.0037(3) 0.0017(2)
P2 0.0119(3) 0.0138(3) 0.0159(4) 0.0007(3) 0.0038(3) 0.0005(2)
O1 0.0210(10) 0.0259(10) 0.0232(12) -0.0070(9) 0.0088(8) -0.0005(8)
C1 0.0228(15) 0.0227(14) 0.0257(17) 0.0113(12) 0.0087(13) 0.0007(11)
C2 0.0198(15) 0.0240(14) 0.0214(16) 0.0091(12) 0.0071(12) -0.0037(11)
C3 0.0175(14) 0.0176(13) 0.0269(17) 0.0032(11) 0.0094(12) -0.0041(10)
C4 0.0203(14) 0.0215(14) 0.0208(16) 0.0033(11) 0.0075(12) -0.0031(11)
C5 0.0178(14) 0.0272(15) 0.0247(17) -0.0030(12) 0.0060(12) -0.0052(11)
C6 0.0246(16) 0.0292(16) 0.0342(19) -0.0047(13) 0.0138(14) -0.0005(12)
C7 0.0154(15) 0.0466(19) 0.034(2) -0.0042(14) 0.0075(13) 0.0022(12)
C8 0.0184(15) 0.0430(18) 0.0250(18) -0.0058(14) 0.0056(13) -0.0063(12)
C9 0.0205(15) 0.0309(16) 0.0239(17) -0.0019(12) 0.0091(12) -0.0039(11)
C10 0.0123(13) 0.0191(13) 0.0191(15) 0.0019(12) 0.0063(11) 0.0012(10)
C11 0.0149(13) 0.0207(14) 0.0156(15) -0.0003(11) 0.0043(11) -0.0046(10)
C12 0.0196(14) 0.0277(14) 0.0172(16) 0.0011(12) 0.0052(12) 0.0021(11)
C13 0.0243(16) 0.0276(15) 0.0278(18) 0.0035(13) 0.0036(13) 0.0072(12)
C14 0.0258(16) 0.0355(16) 0.0170(16) 0.0068(13) 0.0018(13) 0.0014(12)
C15 0.0353(18) 0.0354(17) 0.0158(16) -0.0012(13) 0.0060(13) 0.0029(13)
C16 0.0302(17) 0.0265(16) 0.0218(17) 0.0014(12) 0.0079(13) 0.0077(12)
C21 0.0117(13) 0.0218(13) 0.0142(14) 0.0031(11) 0.0035(11) 0.0043(10)
C22 0.0175(14) 0.0243(14) 0.0182(16) -0.0005(11) 0.0035(12) 0.0015(11)
C23 0.0154(14) 0.0322(16) 0.0224(17) 0.0022(12) 0.0051(12) -0.0020(11)
C24 0.0147(14) 0.0405(17) 0.0173(16) -0.0023(12) 0.0051(11) 0.0033(11)
C25 0.0181(14) 0.0278(15) 0.0179(16) -0.0021(12) 0.0031(12) 0.0047(11)
C26 0.0165(14) 0.0207(14) 0.0210(16) 0.0018(12) 0.0009(12) 0.0000(10)
C31 0.0174(14) 0.0172(13) 0.0203(16) -0.0006(11) 0.0077(11) -0.0007(10)
C32 0.0132(13) 0.0228(14) 0.0203(16) -0.0011(11) 0.0040(11) 0.0017(10)
C33 0.0186(14) 0.0274(15) 0.0273(17) -0.0054(12) 0.0059(12) -0.0033(11)
C34 0.0268(16) 0.0169(13) 0.0268(17) -0.0019(12) 0.0097(13) -0.0032(11)
C35 0.0235(15) 0.0198(13) 0.0200(16) 0.0025(11) 0.0072(12) 0.0038(11)
C36 0.0176(14) 0.0213(13) 0.0139(15) -0.0024(11) 0.0051(11) 0.0005(10)
C41 0.0132(13) 0.0178(13) 0.0192(15) -0.0012(11) -0.0014(11) 0.0026(10)
C42 0.0193(14) 0.0200(14) 0.0190(16) 0.0015(11) 0.0032(12) 0.0009(10)
C43 0.0254(16) 0.0201(14) 0.0312(19) 0.0052(13) -0.0025(13) -0.0001(11)
C44 0.0267(16) 0.0205(15) 0.0314(19) -0.0058(12) -0.0029(14) 0.0084(11)
C45 0.0179(15) 0.0272(16) 0.0271(18) -0.0076(13) -0.0002(12) 0.0047(11)
C46 0.0151(14) 0.0232(14) 0.0190(16) -0.0011(11) 0.0002(11) 0.0045(10)
C51 0.0172(13) 0.0138(12) 0.0163(15) 0.0046(11) 0.0062(11) 0.0029(10)
C52 0.0173(14) 0.0216(14) 0.0160(15) 0.0001(11) 0.0018(11) 0.0008(10)
C53 0.0135(13) 0.0225(15) 0.0248(17) 0.0067(12) 0.0040(11) -0.0004(10)
C54 0.0263(15) 0.0212(13) 0.0220(16) 0.0031(12) 0.0126(12) 0.0025(11)
C55 0.0384(18) 0.0220(15) 0.0224(17) -0.0067(12) 0.0140(14) -0.0035(12)
C56 0.0247(15) 0.0189(14) 0.0227(16) -0.0027(11) 0.0135(12) -0.0059(11)
C61 0.0139(13) 0.0221(13) 0.0171(15) 0.0019(11) 0.0048(11) -0.0040(10)
C62 0.0187(14) 0.0191(14) 0.0240(17) 0.0044(11) 0.0043(12) -0.0024(10)
C63 0.0288(16) 0.0200(14) 0.0281(18) 0.0007(12) 0.0081(13) -0.0067(12)
C64 0.0187(15) 0.0361(17) 0.0234(17) 0.0004(13) 0.0025(12) -0.0123(12)
C65 0.0146(14) 0.0385(17) 0.0273(18) -0.0003(13) 0.0023(12) 0.0021(12)
C66 0.0202(15) 0.0238(15) 0.0234(17) -0.0021(12) 0.0043(12) 0.0023(11)

loop_
_atom_type_symbol
_atom_type_description
_atom_type_scat_dispersion_real
_atom_type_scat_dispersion_imag
_atom_type_scat_source
C C 0.0033 0.0016 'International Tables Vol C Tables 4.2.6.8 and 6.1.1.4'
H H 0.0000 0.0000 'International Tables Vol C Tables 4.2.6.8 and 6.1.1.4'
O O 0.0106 0.0060 'International Tables Vol C Tables 4.2.6.8 and 6.1.1.4'
P P 0.1023 0.0942 'International Tables Vol C Tables 4.2.6.8 and 6.1.1.4'
Cl Cl 0.1484 0.1585 'International Tables Vol C Tables 4.2.6.8 and 6.1.1.4'
Os Os -1.2165 7.6030 'International Tables Vol C Tables 4.2.6.8 and 6.1.1.4'

loop_
_geom_angle_atom_site_label_1
_geom_angle_atom_site_label_2
_geom_angle_atom_site_label_3
_geom_angle
C10 Os1 C2 81.47(11)
C10 Os1 C1 97.34(11)
C2 Os1 C1 36.78(9)
C10 Os1 C3 95.84(10)
C2 Os1 C3 36.42(10)
C1 Os1 C3 66.36(9)
C10 Os1 P2 97.04(8)
C2 Os1 P2 130.57(7)
C1 Os1 P2 158.06(8)
C3 Os1 P2 95.74(7)
C10 Os1 P1 85.50(8)
C2 Os1 P1 125.51(7)
C1 Os1 P1 94.18(7)
C3 Os1 P1 160.53(7)
P2 Os1 P1 103.39(2)
C10 Os1 Cl1 179.45(8)
C2 Os1 Cl1 98.05(7)
C1 Os1 Cl1 82.12(8)
C3 Os1 Cl1 83.89(7)
P2 Os1 Cl1 83.47(2)
P1 Os1 Cl1 94.58(2)
C11 P1 C31 101.18(12)
C11 P1 C21 102.11(12)
C31 P1 C21 100.86(11)
C11 P1 Os1 108.40(8)
C31 P1 Os1 116.78(8)
C21 P1 Os1 124.37(9)
C41 P2 C51 104.84(12)
C41 P2 C61 101.65(11)
C51 P2 C61 101.60(12)
C41 P2 Os1 113.01(9)
C51 P2 Os1 117.38(8)
C61 P2 Os1 116.40(9)
C2 C1 Os1 70.66(15)
C1 C2 C3 123.6(3)
C1 C2 Os1 72.56(14)
C3 C2 Os1 75.01(15)
C2 C3 C4 121.4(2)
C2 C3 Os1 68.58(14)
C4 C3 Os1 125.94(17)
C5 C4 C9 117.5(2)
C5 C4 C3 123.1(2)
C9 C4 C3 119.4(2)
C4 C5 C6 121.5(3)
C5 C6 C7 120.2(3)
C8 C7 C6 119.1(3)
C9 C8 C7 120.4(3)
C8 C9 C4 121.4(3)
O1 C10 Os1 176.8(2)
C12 C11 C16 118.6(3)
C12 C11 P1 122.5(2)
C16 C11 P1 118.5(2)
C11 C12 C13 120.7(3)
C14 C13 C12 120.6(3)
C13 C14 C15 119.5(3)
C14 C15 C16 120.6(3)
C15 C16 C11 120.0(3)
C26 C21 C22 118.4(2)
C26 C21 P1 120.11(19)
C22 C21 P1 121.45(19)
C23 C22 C21 120.6(2)
C24 C23 C22 120.0(3)
C25 C24 C23 119.6(3)
C24 C25 C26 120.6(3)
C21 C26 C25 120.7(2)
C36 C31 C32 118.2(2)
C36 C31 P1 120.1(2)
C32 C31 P1 121.37(19)
C33 C32 C31 120.6(2)
C32 C33 C34 120.0(3)
C35 C34 C33 119.6(2)
C36 C35 C34 120.2(3)
C35 C36 C31 121.4(2)
C42 C41 C46 118.9(2)
C42 C41 P2 124.2(2)
C46 C41 P2 116.77(19)
C43 C42 C41 120.5(3)
C42 C43 C44 120.4(3)
C43 C44 C45 120.0(3)
C44 C45 C46 120.0(3)
C45 C46 C41 120.1(3)
C56 C51 C52 118.5(2)
C56 C51 P2 122.39(19)
C52 C51 P2 119.1(2)
C53 C52 C51 121.1(2)
C54 C53 C52 119.8(2)
C53 C54 C55 120.0(3)
C54 C55 C56 120.0(3)
C51 C56 C55 120.6(3)
C66 C61 C62 118.2(2)
C66 C61 P2 121.6(2)
C62 C61 P2 120.1(2)
C63 C62 C61 120.7(2)
C62 C63 C64 120.5(3)
C65 C64 C63 119.2(3)
C64 C65 C66 120.6(3)
C61 C66 C65 120.7(2)

loop_
_geom_bond_atom_site_label_1
_geom_bond_atom_site_label_2
_geom_bond_distance
Os1 C10 1.857(3)
Os1 C2 2.221(3)
Os1 C1 2.245(3)
Os1 C3 2.304(2)
Os1 P2 2.3816(7)
Os1 P1 2.3837(7)
Os1 Cl1 2.4657(6)
P1 C11 1.836(3)
P1 C31 1.840(3)
P1 C21 1.849(3)
P2 C41 1.834(2)
P2 C51 1.841(3)
P2 C61 1.848(3)
O1 C10 1.132(3)
C1 C2 1.409(4)
C2 C3 1.416(4)
C3 C4 1.482(4)
C4 C5 1.384(4)
C4 C9 1.398(4)
C5 C6 1.387(4)
C6 C7 1.388(4)
C7 C8 1.382(4)
C8 C9 1.380(4)
C11 C12 1.382(4)
C11 C16 1.406(4)
C12 C13 1.386(4)
C13 C14 1.376(4)
C14 C15 1.378(4)
C15 C16 1.385(4)
C21 C26 1.384(4)
C21 C22 1.403(4)
C22 C23 1.390(4)
C23 C24 1.385(4)
C24 C25 1.378(4)
C25 C26 1.390(4)
C31 C36 1.392(4)
C31 C32 1.402(4)
C32 C33 1.390(4)
C33 C34 1.393(4)
C34 C35 1.389(4)
C35 C36 1.377(4)
C41 C42 1.391(4)
C41 C46 1.399(4)
C42 C43 1.379(4)
C43 C44 1.380(4)
C44 C45 1.381(4)
C45 C46 1.392(4)
C51 C56 1.387(4)
C51 C52 1.393(3)
C52 C53 1.390(4)
C53 C54 1.379(4)
C54 C55 1.385(4)
C55 C56 1.398(4)
C61 C66 1.390(4)
C61 C62 1.405(4)
C62 C63 1.386(4)
C63 C64 1.388(4)
C64 C65 1.382(4)
C65 C66 1.394(4)
